data_2240712
loop_
_publ_author_name
'Manjunath, B. C.'
'Manjula, M.'
'Raghavendra, K. R.'
'Shashikanth, S.'
'Ajay Kumar, K.'
'Lokanath, N. K.'

_publ_section_title
;
 2-(3,4-Dimethoxyphenyl)-4-(thiophen-2-yl)-2,3-dihydro-1,5-benzothiazepine
;
_journal_coeditor_code HB7177
_journal_issue 2
_journal_name_full 'Acta Crystallographica Section E'
_journal_page_first o121
_journal_paper_doi 10.1107/S1600536813034612
_journal_volume 70
_journal_year 2014
_chemical_formula_iupac 'C21 H19 N O2 S2'
_chemical_formula_moiety 'C21 H19 N O2 S2'
_chemical_formula_sum 'C21 H19 N O2 S2'
_chemical_formula_weight 381.51
_chemical_name_systematic
;
2-(3,4-Dimethoxyphenyl)-4-(thiophen-2-yl)-2,3-dihydro-1,5-benzothiazepine
;
_space_group_IT_number 2
_symmetry_cell_setting triclinic
_symmetry_space_group_name_Hall '-P 1'
_symmetry_space_group_name_H-M 'P -1'
_atom_sites_solution_hydrogens geom
_atom_sites_solution_primary direct
_atom_sites_solution_secondary difmap
_cell_angle_alpha 100.308(10)
_cell_angle_beta 107.921(9)
_cell_angle_gamma 95.163(11)
_cell_formula_units_Z 2
_cell_length_a 8.6188(11)
_cell_length_b 9.7463(15)
_cell_length_c 11.9018(16)
_cell_measurement_reflns_used 2999
_cell_measurement_temperature 296
_cell_measurement_theta_max 64.8
_cell_measurement_theta_min 4.0
_cell_volume 924.6(2)
_computing_cell_refinement 'SAINT (Bruker, 2013)'
_computing_data_collection 'APEX2 (Bruker, 2013)'
_computing_data_reduction 'SAINT (Bruker, 2013)'
_computing_molecular_graphics 'Mercury (Macrae <i>et al.</i>, 2006)'
_computing_publication_material 'Mercury (Macrae <i>et al.</i>, 2006)'
_computing_structure_refinement 'SHELXL97 (Sheldrick, 2008)'
_computing_structure_solution 'SHELXS97 (Sheldrick, 2008)'
_diffrn_ambient_temperature 296
_diffrn_detector_area_resol_mean 10.7
_diffrn_measured_fraction_theta_full 0.957
_diffrn_measured_fraction_theta_max 0.957
_diffrn_measurement_device_type 'Bruker X8 Proteum'
_diffrn_measurement_method '\f and \w scans'
_diffrn_radiation_monochromator 'Helios multilayer optics'
_diffrn_radiation_source 'Bruker MicroStar microfocus rotating anode'
_diffrn_radiation_type CuK\a
_diffrn_radiation_wavelength 1.54178
_diffrn_reflns_av_R_equivalents 0.0512
_diffrn_reflns_av_sigmaI/netI 0.0629
_diffrn_reflns_limit_h_max 9
_diffrn_reflns_limit_h_min -10
_diffrn_reflns_limit_k_max 9
_diffrn_reflns_limit_k_min -11
_diffrn_reflns_limit_l_max 13
_diffrn_reflns_limit_l_min -7
_diffrn_reflns_number 7560
_diffrn_reflns_reduction_process
;
;
_diffrn_reflns_theta_full 64.75
_diffrn_reflns_theta_max 64.75
_diffrn_reflns_theta_min 4.00
_exptl_absorpt_coefficient_mu 2.730
_exptl_absorpt_correction_T_max 0.611
_exptl_absorpt_correction_T_min 0.598
_exptl_absorpt_correction_type multi-scan
_exptl_absorpt_process_details '(SADABS; Bruker, 2013)'
_exptl_crystal_colour 'light yellow'
_exptl_crystal_density_diffrn 1.370
_exptl_crystal_density_method 'Not Measured'
_exptl_crystal_description needle
_exptl_crystal_F_000 400
_exptl_crystal_size_max 0.21
_exptl_crystal_size_mid 0.20
_exptl_crystal_size_min 0.20
_refine_diff_density_max 0.287
_refine_diff_density_min -0.385
_refine_ls_extinction_method none
_refine_ls_goodness_of_fit_ref 1.066
_refine_ls_hydrogen_treatment constr
_refine_ls_matrix_type full
_refine_ls_number_parameters 237
_refine_ls_number_reflns 2999
_refine_ls_number_restraints 0
_refine_ls_restrained_S_all 1.066
_refine_ls_R_factor_all 0.0859
_refine_ls_R_factor_gt 0.0584
_refine_ls_shift/su_max 0.000
_refine_ls_shift/su_mean 0.000
_refine_ls_structure_factor_coef Fsqd
_refine_ls_weighting_details
;
W=1/[\S^2^(FO^2^)+(0.0632P)^2^+0.4716P]
WHERE P=(FO^2^+2FC^2^)/3
;
_refine_ls_weighting_scheme calc
_refine_ls_wR_factor_gt 0.1540
_refine_ls_wR_factor_ref 0.1802
_reflns_number_gt 2093
_reflns_number_total 2999
_reflns_threshold_expression I>2\s(I)
_cod_data_source_file hb7177sup1.cif
_cod_data_source_block I
_cod_database_code 2240712

loop_
_symmetry_equiv_pos_site_id
_symmetry_equiv_pos_as_xyz
1 x,y,z
2 -x,-y,-z

loop_
_atom_site_aniso_label
_atom_site_aniso_U_11
_atom_site_aniso_U_22
_atom_site_aniso_U_33
_atom_site_aniso_U_12
_atom_site_aniso_U_13
_atom_site_aniso_U_23
S1 0.0629(7) 0.0656(7) 0.0458(6) 0.0136(5) 0.0226(5) -0.0012(5)
S9 0.0514(6) 0.0857(8) 0.0389(5) 0.0170(5) 0.0149(4) 0.0098(5)
O23 0.0642(18) 0.090(2) 0.0267(13) 0.0294(15) 0.0199(12) 0.0196(13)
O25 0.0651(18) 0.098(2) 0.0329(14) 0.0401(16) 0.0224(13) 0.0092(14)
N12 0.0572(19) 0.0571(19) 0.0366(16) 0.0108(15) 0.0210(15) 0.0044(14)
C2 0.070(3) 0.056(2) 0.050(2) 0.020(2) 0.013(2) 0.0028(19)
C3 0.070(3) 0.055(2) 0.058(3) 0.007(2) 0.011(2) 0.015(2)
C4 0.058(2) 0.062(2) 0.040(2) 0.0104(19) 0.0177(18) 0.0156(18)
C5 0.053(2) 0.056(2) 0.0287(17) 0.0129(18) 0.0107(16) 0.0070(16)
C6 0.049(2) 0.058(2) 0.0291(17) 0.0123(17) 0.0148(16) 0.0078(16)
C7 0.052(2) 0.061(2) 0.0312(18) 0.0097(18) 0.0182(16) 0.0020(16)
C8 0.053(2) 0.054(2) 0.0299(18) 0.0145(17) 0.0174(16) 0.0049(16)
C10 0.048(2) 0.063(2) 0.049(2) 0.0130(19) 0.0210(18) 0.0002(19)
C11 0.054(2) 0.061(2) 0.047(2) 0.0086(19) 0.0264(19) 0.0046(19)
C13 0.055(3) 0.074(3) 0.067(3) 0.007(2) 0.019(2) -0.017(2)
C14 0.087(4) 0.060(3) 0.102(4) 0.004(3) 0.046(3) -0.001(3)
C15 0.099(4) 0.057(3) 0.132(5) 0.011(3) 0.074(4) 0.020(3)
C16 0.082(3) 0.066(3) 0.072(3) 0.014(2) 0.048(3) 0.022(2)
C17 0.048(2) 0.051(2) 0.0304(18) 0.0061(17) 0.0166(15) 0.0035(15)
C18 0.067(3) 0.067(2) 0.0273(17) 0.026(2) 0.0173(17) 0.0169(17)
C19 0.063(3) 0.070(3) 0.038(2) 0.030(2) 0.0177(18) 0.0111(18)
C20 0.053(2) 0.062(2) 0.0316(19) 0.0152(18) 0.0184(16) 0.0042(17)
C21 0.048(2) 0.057(2) 0.0303(18) 0.0107(17) 0.0154(15) 0.0094(16)
C22 0.048(2) 0.054(2) 0.0247(17) 0.0152(17) 0.0128(15) 0.0107(15)
C24 0.068(3) 0.091(3) 0.037(2) 0.032(2) 0.0165(19) 0.022(2)
C26 0.062(3) 0.104(4) 0.055(3) 0.034(3) 0.020(2) -0.011(3)

loop_
_atom_site_type_symbol
_atom_site_label
_atom_site_fract_x
_atom_site_fract_y
_atom_site_fract_z
_atom_site_U_iso_or_equiv
_atom_site_thermal_displace_type
_atom_site_calc_flag
_atom_site_refinement_flags
_atom_site_occupancy
S S1 0.27208(13) 0.30975(11) -0.03322(9) 0.0585(4) Uani d . 1.000
S S9 0.44948(13) 0.64057(13) 0.38801(8) 0.0588(4) Uani d . 1.000
O O23 0.1945(3) 0.6524(3) 0.7567(2) 0.0571(10) Uani d . 1.000
O O25 -0.0298(4) 0.8108(3) 0.7090(2) 0.0627(10) Uani d . 1.000
N N12 0.3407(4) 0.6027(3) 0.1072(3) 0.0497(10) Uani d . 1.000
C C2 0.1374(6) 0.1581(4) -0.0805(4) 0.0608(14) Uani d . 1.000
C C3 0.0140(6) 0.1630(5) -0.0311(4) 0.0632(16) Uani d . 1.000
C C4 0.0329(5) 0.2921(4) 0.0500(3) 0.0523(12) Uani d . 1.000
C C5 0.1673(5) 0.3849(4) 0.0577(3) 0.0466(11) Uani d . 1.000
C C6 0.2239(5) 0.5289(4) 0.1278(3) 0.0449(11) Uani d . 1.000
C C7 0.1393(5) 0.5875(4) 0.2153(3) 0.0480(11) Uani d . 1.000
C C8 0.2257(5) 0.5754(4) 0.3433(3) 0.0449(11) Uani d . 1.000
C C10 0.4599(5) 0.7707(4) 0.3043(4) 0.0535(12) Uani d . 1.000
C C11 0.4061(5) 0.7396(4) 0.1762(3) 0.0527(12) Uani d . 1.000
C C13 0.5351(5) 0.9073(5) 0.3660(4) 0.0701(17) Uani d . 1.000
C C14 0.5566(7) 1.0118(5) 0.3038(6) 0.083(2) Uani d . 1.000
C C15 0.5020(7) 0.9803(5) 0.1812(6) 0.088(2) Uani d . 1.000
C C16 0.4288(6) 0.8464(5) 0.1171(4) 0.0670(17) Uani d . 1.000
C C17 0.1517(4) 0.6436(4) 0.4359(3) 0.0431(11) Uani d . 1.000
C C18 0.0340(5) 0.7296(4) 0.4125(3) 0.0515(13) Uani d . 1.000
C C19 -0.0315(5) 0.7881(4) 0.5006(3) 0.0556(16) Uani d . 1.000
C C20 0.0245(5) 0.7594(4) 0.6157(3) 0.0482(11) Uani d . 1.000
C C21 0.1444(5) 0.6730(4) 0.6401(3) 0.0444(11) Uani d . 1.000
C C22 0.2054(4) 0.6162(4) 0.5510(3) 0.0413(11) Uani d . 1.000
C C24 0.3247(6) 0.5738(5) 0.7876(3) 0.0632(16) Uani d . 1.000
C C26 -0.1737(6) 0.8744(6) 0.6826(4) 0.0759(19) Uani d . 1.000
H H2 0.14610 0.07970 -0.13440 0.0730 Uiso c R 1.000
H H3 -0.07240 0.08940 -0.04890 0.0760 Uiso c R 1.000
H H4 -0.03800 0.31260 0.09370 0.0630 Uiso c R 1.000
H H7A 0.02720 0.53760 0.18850 0.0580 Uiso c R 1.000
H H7B 0.13320 0.68610 0.21410 0.0580 Uiso c R 1.000
H H8 0.21500 0.47440 0.34310 0.0540 Uiso c R 1.000
H H13 0.57160 0.92930 0.45010 0.0840 Uiso c R 1.000
H H14 0.60810 1.10260 0.34610 0.0990 Uiso c R 1.000
H H15 0.51440 1.05060 0.13970 0.1060 Uiso c R 1.000
H H16 0.39390 0.82690 0.03300 0.0800 Uiso c R 1.000
H H18 -0.00340 0.74950 0.33600 0.0620 Uiso c R 1.000
H H19 -0.11190 0.84580 0.48260 0.0660 Uiso c R 1.000
H H22 0.28500 0.55770 0.56850 0.0500 Uiso c R 1.000
H H24A 0.29120 0.47970 0.73860 0.0940 Uiso c R 1.000
H H24B 0.35240 0.57010 0.87140 0.0940 Uiso c R 1.000
H H24C 0.41930 0.61810 0.77380 0.0940 Uiso c R 1.000
H H26A -0.15080 0.96270 0.66130 0.1140 Uiso c R 1.000
H H26B -0.20870 0.89080 0.75250 0.1140 Uiso c R 1.000
H H26C -0.25960 0.81310 0.61620 0.1140 Uiso c R 1.000

loop_
_atom_type_symbol
_atom_type_description
_atom_type_scat_dispersion_real
_atom_type_scat_dispersion_imag
_atom_type_scat_source
C C 0.0181 0.0091 ' International Tables Vol C Tables 4.2.6.8 and 6.1.1.4'
H H 0.0000 0.0000 ' International Tables Vol C Tables 4.2.6.8 and 6.1.1.4'
N N 0.0311 0.0180 ' International Tables Vol C Tables 4.2.6.8 and 6.1.1.4'
O O 0.0492 0.0322 ' International Tables Vol C Tables 4.2.6.8 and 6.1.1.4'
S S 0.3331 0.5567 ' International Tables Vol C Tables 4.2.6.8 and 6.1.1.4'

loop_
_geom_angle_atom_site_label_1
_geom_angle_atom_site_label_2
_geom_angle_atom_site_label_3
_geom_angle
_geom_angle_publ_flag
C2 S1 C5 91.9(2) n
C8 S9 C10 104.1(2) n
C21 O23 C24 116.8(3) n
C20 O25 C26 118.1(3) n
C6 N12 C11 120.1(3) n
S1 C2 C3 112.6(3) n
C2 C3 C4 112.1(4) no
C3 C4 C5 112.7(4) no
S1 C5 C4 110.7(3) n
S1 C5 C6 120.3(3) n
C4 C5 C6 129.0(4) no
N12 C6 C5 117.6(4) n
N12 C6 C7 123.3(3) n
C5 C6 C7 119.1(4) no
C6 C7 C8 113.3(3) no
S9 C8 C7 110.2(3) n
S9 C8 C17 111.6(2) n
C7 C8 C17 114.9(3) no
S9 C10 C11 122.5(3) n
S9 C10 C13 118.8(3) n
C11 C10 C13 118.5(4) no
N12 C11 C10 122.2(3) n
N12 C11 C16 118.7(3) n
C10 C11 C16 119.0(4) no
C10 C13 C14 121.1(4) no
C13 C14 C15 119.5(5) no
C14 C15 C16 121.2(5) no
C11 C16 C15 120.8(4) no
C8 C17 C18 124.0(3) no
C8 C17 C22 118.2(3) no
C18 C17 C22 117.8(3) no
C17 C18 C19 121.7(3) no
C18 C19 C20 119.6(4) no
O25 C20 C19 124.8(4) n
O25 C20 C21 116.2(3) n
C19 C20 C21 119.0(4) no
O23 C21 C20 115.1(3) n
O23 C21 C22 125.0(4) n
C20 C21 C22 120.0(3) no
C17 C22 C21 122.0(4) no
S1 C2 H2 124.00 no
C3 C2 H2 124.00 no
C2 C3 H3 124.00 no
C4 C3 H3 124.00 no
C3 C4 H4 124.00 no
C5 C4 H4 124.00 no
C6 C7 H7A 109.00 no
C6 C7 H7B 109.00 no
C8 C7 H7A 109.00 no
C8 C7 H7B 109.00 no
H7A C7 H7B 108.00 no
S9 C8 H8 107.00 no
C7 C8 H8 107.00 no
C17 C8 H8 107.00 no
C10 C13 H13 120.00 no
C14 C13 H13 119.00 no
C13 C14 H14 120.00 no
C15 C14 H14 120.00 no
C14 C15 H15 119.00 no
C16 C15 H15 119.00 no
C11 C16 H16 120.00 no
C15 C16 H16 120.00 no
C17 C18 H18 119.00 no
C19 C18 H18 119.00 no
C18 C19 H19 120.00 no
C20 C19 H19 120.00 no
C17 C22 H22 119.00 no
C21 C22 H22 119.00 no
O23 C24 H24A 109.00 no
O23 C24 H24B 109.00 no
O23 C24 H24C 109.00 no
H24A C24 H24B 109.00 no
H24A C24 H24C 109.00 no
H24B C24 H24C 109.00 no
O25 C26 H26A 110.00 no
O25 C26 H26B 109.00 no
O25 C26 H26C 109.00 no
H26A C26 H26B 109.00 no
H26A C26 H26C 109.00 no
H26B C26 H26C 109.00 no

loop_
_geom_bond_atom_site_label_1
_geom_bond_atom_site_label_2
_geom_bond_distance
_geom_bond_publ_flag
S1 C2 1.685(5) n
S1 C5 1.720(4) n
S9 C8 1.853(5) n
S9 C10 1.760(4) n
O23 C21 1.378(4) n
O23 C24 1.408(6) n
O25 C20 1.366(5) n
O25 C26 1.411(6) n
N12 C6 1.294(5) n
N12 C11 1.400(5) n
C2 C3 1.365(7) no
C3 C4 1.405(6) no
C4 C5 1.373(6) no
C5 C6 1.453(5) no
C6 C7 1.507(6) no
C7 C8 1.507(5) no
C8 C17 1.520(5) no
C10 C11 1.416(6) no
C10 C13 1.391(6) no
C11 C16 1.388(6) no
C13 C14 1.393(7) no
C14 C15 1.355(9) no
C15 C16 1.372(7) no
C17 C18 1.368(6) no
C17 C22 1.388(5) no
C18 C19 1.397(6) no
C19 C20 1.394(5) no
C20 C21 1.386(6) no
C21 C22 1.376(5) no
C2 H2 0.9300 no
C3 H3 0.9300 no
C4 H4 0.9300 no
C7 H7A 0.9700 no
C7 H7B 0.9700 no
C8 H8 0.9800 no
C13 H13 0.9300 no
C14 H14 0.9300 no
C15 H15 0.9300 no
C16 H16 0.9300 no
C18 H18 0.9300 no
C19 H19 0.9300 no
C22 H22 0.9300 no
C24 H24A 0.9600 no
C24 H24B 0.9600 no
C24 H24C 0.9600 no
C26 H26A 0.9600 no
C26 H26B 0.9600 no
C26 H26C 0.9600 no

loop_
_geom_hbond_atom_site_label_D
_geom_hbond_atom_site_label_H
_geom_hbond_atom_site_label_A
_geom_hbond_site_symmetry_A
_geom_hbond_distance_DH
_geom_hbond_distance_HA
_geom_hbond_distance_DA
_geom_hbond_angle_DHA
_geom_hbond_publ_flag
C4 H4 O23 2_566 0.93 2.54 3.457(5) 169 yes

loop_
_geom_torsion_atom_site_label_1
_geom_torsion_atom_site_label_2
_geom_torsion_atom_site_label_3
_geom_torsion_atom_site_label_4
_geom_torsion
_geom_torsion_publ_flag
C5 S1 C2 C3 0.9(4) no
C2 S1 C5 C4 0.3(3) no
C2 S1 C5 C6 -178.9(3) no
C10 S9 C8 C7 30.2(3) no
C10 S9 C8 C17 -98.7(3) no
C8 S9 C10 C11 -62.9(4) no
C8 S9 C10 C13 122.1(4) no
C24 O23 C21 C20 -175.5(4) no
C24 O23 C21 C22 3.9(6) no
C26 O25 C20 C19 13.0(6) no
C26 O25 C20 C21 -167.2(4) no
C11 N12 C6 C5 -176.7(3) no
C11 N12 C6 C7 6.6(6) no
C6 N12 C11 C10 50.3(6) no
C6 N12 C11 C16 -134.0(5) no
S1 C2 C3 C4 -1.8(5) no
C2 C3 C4 C5 2.1(5) no
C3 C4 C5 S1 -1.4(4) no
C3 C4 C5 C6 177.7(4) no
S1 C5 C6 N12 8.7(5) no
S1 C5 C6 C7 -174.4(3) no
C4 C5 C6 N12 -170.3(4) no
C4 C5 C6 C7 6.5(6) no
N12 C6 C7 C8 -87.7(5) no
C5 C6 C7 C8 95.7(4) no
C6 C7 C8 S9 48.4(4) no
C6 C7 C8 C17 175.5(3) no
S9 C8 C17 C18 115.9(4) no
S9 C8 C17 C22 -64.7(4) no
C7 C8 C17 C18 -10.4(6) no
C7 C8 C17 C22 169.0(3) no
S9 C10 C11 N12 0.0(6) no
S9 C10 C11 C16 -175.7(4) no
C13 C10 C11 N12 175.1(4) no
C13 C10 C11 C16 -0.6(7) no
S9 C10 C13 C14 175.6(4) no
C11 C10 C13 C14 0.3(7) no
N12 C11 C16 C15 -175.9(5) no
C10 C11 C16 C15 -0.1(8) no
C10 C13 C14 C15 0.6(8) no
C13 C14 C15 C16 -1.3(9) no
C14 C15 C16 C11 1.1(9) no
C8 C17 C18 C19 179.1(4) no
C22 C17 C18 C19 -0.3(6) no
C8 C17 C22 C21 -179.7(4) no
C18 C17 C22 C21 -0.3(6) no
C17 C18 C19 C20 0.4(6) no
C18 C19 C20 O25 179.8(4) no
C18 C19 C20 C21 0.0(6) no
O25 C20 C21 O23 -0.9(5) no
O25 C20 C21 C22 179.7(4) no
C19 C20 C21 O23 178.9(4) no
C19 C20 C21 C22 -0.5(6) no
O23 C21 C22 C17 -178.7(4) no
C20 C21 C22 C17 0.6(6) no

_cod_database_fobs_code 2240712
